data_1512560
loop_
_publ_author_name
'Huang, Chiung-Yao'
'Liaw, Chih-Chuang'
'Chen, Bo-Wei'
'Chen, Pei-Chin'
'Su, Jui-Hsin'
'Sung, Ping-Jyun'
'Dai, Chang-Feng'
'Chiang, Michael Y.'
'Sheu, Jyh-Horng'

_publ_section_title
;
 Withanolide-Based Steroids from the Cultured Soft Coral Sinularia
 brassica.
;
_journal_issue 10
_journal_name_full 'Journal of natural products'
_journal_page_first 1902
_journal_page_last 1908
_journal_paper_doi 10.1021/np400454q
_journal_volume 76
_journal_year 2013
_chemical_absolute_configuration rm
_chemical_formula_sum 'C28 H38 O4'
_chemical_formula_weight 438.58
_chemical_name_systematic
; 
 ? 
;
_space_group_IT_number 19
_symmetry_cell_setting orthorhombic
_symmetry_space_group_name_Hall 'P 2ac 2ab'
_symmetry_space_group_name_H-M 'P 21 21 21'
_atom_sites_solution_hydrogens geom
_atom_sites_solution_primary direct
_atom_sites_solution_secondary difmap
_audit_creation_method SHELXL-97
_cell_angle_alpha 90.00
_cell_angle_beta 90.00
_cell_angle_gamma 90.00
_cell_formula_units_Z 4
_cell_length_a 6.1962(2)
_cell_length_b 12.5597(4)
_cell_length_c 30.5348(11)
_cell_measurement_reflns_used 9918
_cell_measurement_temperature 100(2)
_cell_measurement_theta_max 66.2141
_cell_measurement_theta_min 3.8055
_cell_volume 2376.29(14)
_computing_cell_refinement 'SAINT V7.68A (Bruker AXS, 2009)'
_computing_data_collection 'APEX2 (Bruker AXS, 2010)'
_computing_data_reduction 'SAINT V7.68A (Bruker AXS, 2009)'
_computing_molecular_graphics 'SHELXTL (Sheldrick, 2008)'
_computing_publication_material SHELXTL
_computing_structure_refinement 'SHELXL-97 (Sheldrick, 2008)'
_computing_structure_solution 'SHELXS-97 (Sheldrick, 2008)'
_diffrn_ambient_temperature 100(2)
_diffrn_detector_area_resol_mean 8.3333
_diffrn_measured_fraction_theta_full 0.991
_diffrn_measured_fraction_theta_max 0.991
_diffrn_measurement_device_type 'Bruker APEX-II CCD'
_diffrn_measurement_method '\f and \w scans'
_diffrn_radiation_monochromator graphite
_diffrn_radiation_source 'fine-focus sealed tube'
_diffrn_radiation_type CuK\a
_diffrn_radiation_wavelength 1.54178
_diffrn_reflns_av_R_equivalents 0.0239
_diffrn_reflns_av_sigmaI/netI 0.0202
_diffrn_reflns_limit_h_max 7
_diffrn_reflns_limit_h_min -5
_diffrn_reflns_limit_k_max 14
_diffrn_reflns_limit_k_min -14
_diffrn_reflns_limit_l_max 36
_diffrn_reflns_limit_l_min -35
_diffrn_reflns_number 17041
_diffrn_reflns_theta_full 66.58
_diffrn_reflns_theta_max 66.58
_diffrn_reflns_theta_min 2.89
_exptl_absorpt_coefficient_mu 0.633
_exptl_absorpt_correction_T_max 0.9493
_exptl_absorpt_correction_T_min 0.8564
_exptl_absorpt_correction_type multi-scan
_exptl_absorpt_process_details 'SADABS V2008/1 (Bruker AXS)'
_exptl_crystal_colour Colorless
_exptl_crystal_density_diffrn 1.226
_exptl_crystal_density_meas ?
_exptl_crystal_density_method 'not measured'
_exptl_crystal_description Lump
_exptl_crystal_F_000 952
_exptl_crystal_size_max 0.50
_exptl_crystal_size_mid 0.45
_exptl_crystal_size_min 0.40
_refine_diff_density_max 0.166
_refine_diff_density_min -0.130
_refine_diff_density_rms 0.028
_refine_ls_abs_structure_details 'Flack H D (1983), Acta Cryst. A39, 876-881'
_refine_ls_abs_structure_Flack 0.12(14)
_refine_ls_extinction_method none
_refine_ls_goodness_of_fit_ref 1.048
_refine_ls_hydrogen_treatment constr
_refine_ls_matrix_type full
_refine_ls_number_parameters 294
_refine_ls_number_reflns 4139
_refine_ls_number_restraints 0
_refine_ls_restrained_S_all 1.048
_refine_ls_R_factor_all 0.0272
_refine_ls_R_factor_gt 0.0270
_refine_ls_shift/su_max 0.001
_refine_ls_shift/su_mean 0.000
_refine_ls_structure_factor_coef Fsqd
_refine_ls_weighting_details 'calc w=1/[\s^2^(Fo^2^)+(0.0338P)^2^+0.4383P] where P=(Fo^2^+2Fc^2^)/3'
_refine_ls_weighting_scheme calc
_refine_ls_wR_factor_gt 0.0685
_refine_ls_wR_factor_ref 0.0687
_reflns_number_gt 4094
_reflns_number_total 4139
_reflns_threshold_expression >2sigma(I)
_cod_data_source_file np400454q_si_002.cif
_cod_data_source_block cu_121107lt_0m
_cod_depositor_comments
;
The following automatic conversions were performed:

'_exptl_crystal_density_meas' value 'not measured' was changed to '?'
- the value is perceived as not measured.

Automatic conversion script
Id: cif_fix_values 3008 2015-01-20 13:52:24Z robertas 
;
_cod_database_code 1512560

loop_
_symmetry_equiv_pos_as_xyz
'x, y, z'
'x+1/2, -y+1/2, -z'
'-x, y+1/2, -z+1/2'
'-x+1/2, -y, z+1/2'

loop_
_atom_site_label
_atom_site_type_symbol
_atom_site_fract_x
_atom_site_fract_y
_atom_site_fract_z
_atom_site_U_iso_or_equiv
_atom_site_adp_type
_atom_site_occupancy
_atom_site_symmetry_multiplicity
_atom_site_calc_flag
_atom_site_refinement_flags
C1 C 0.0205(2) 1.19919(10) 0.17066(4) 0.0265(3) Uani 1 1 d .
H1 H 0.1120 1.2100 0.1461 0.032 Uiso 1 1 calc R
C2 C -0.1013(2) 1.28069(10) 0.18330(4) 0.0286(3) Uani 1 1 d .
H2 H -0.0936 1.3463 0.1679 0.034 Uiso 1 1 calc R
C3 C -0.2477(2) 1.26995(11) 0.22080(4) 0.0288(3) Uani 1 1 d .
C4 C -0.2539(2) 1.16605(11) 0.24198(4) 0.0281(3) Uani 1 1 d .
H4 H -0.3475 1.1568 0.2663 0.034 Uiso 1 1 calc R
C5 C -0.1350(2) 1.08314(10) 0.22902(4) 0.0249(3) Uani 1 1 d .
C6 C -0.1538(2) 0.97575(11) 0.24987(4) 0.0309(3) Uani 1 1 d .
H6A H -0.2725 0.9768 0.2716 0.037 Uiso 1 1 calc R
H6B H -0.0182 0.9590 0.2656 0.037 Uiso 1 1 calc R
C7 C -0.1980(2) 0.88923(11) 0.21581(4) 0.0288(3) Uani 1 1 d .
H7A H -0.1938 0.8187 0.2302 0.035 Uiso 1 1 calc R
H7B H -0.3446 0.8994 0.2036 0.035 Uiso 1 1 calc R
C8 C -0.0337(2) 0.89118(10) 0.17854(4) 0.0237(3) Uani 1 1 d .
H8 H 0.1125 0.8747 0.1906 0.028 Uiso 1 1 calc R
C9 C -0.0289(2) 1.00321(10) 0.15730(4) 0.0226(2) Uani 1 1 d .
H9 H -0.1792 1.0179 0.1470 0.027 Uiso 1 1 calc R
C10 C 0.0258(2) 1.09177(10) 0.19188(4) 0.0239(3) Uani 1 1 d .
C11 C 0.1166(2) 1.00859(10) 0.11630(4) 0.0284(3) Uani 1 1 d .
H11A H 0.0953 1.0782 0.1017 0.034 Uiso 1 1 calc R
H11B H 0.2695 1.0041 0.1255 0.034 Uiso 1 1 calc R
C12 C 0.0701(2) 0.91935(10) 0.08335(4) 0.0288(3) Uani 1 1 d .
H12A H -0.0741 0.9307 0.0702 0.035 Uiso 1 1 calc R
H12B H 0.1783 0.9220 0.0595 0.035 Uiso 1 1 calc R
C13 C 0.07668(19) 0.80973(9) 0.10505(4) 0.0224(2) Uani 1 1 d .
C14 C -0.08791(19) 0.81044(10) 0.14295(4) 0.0231(3) Uani 1 1 d .
H14 H -0.2282 0.8339 0.1299 0.028 Uiso 1 1 calc R
C15 C -0.1151(2) 0.69201(10) 0.15405(4) 0.0279(3) Uani 1 1 d .
H15A H -0.2512 0.6791 0.1702 0.033 Uiso 1 1 calc R
H15B H 0.0076 0.6655 0.1717 0.033 Uiso 1 1 calc R
C16 C -0.1200(2) 0.63911(9) 0.10865(4) 0.0256(3) Uani 1 1 d .
H16 H -0.2730 0.6251 0.1000 0.031 Uiso 1 1 calc R
C17 C -0.01783(19) 0.71986(9) 0.07626(4) 0.0237(3) Uani 1 1 d .
H17 H -0.1349 0.7504 0.0575 0.028 Uiso 1 1 calc R
C18 C 0.30550(19) 0.78581(11) 0.12119(4) 0.0276(3) Uani 1 1 d .
H18A H 0.4017 0.7768 0.0960 0.041 Uiso 1 1 calc R
H18B H 0.3044 0.7203 0.1386 0.041 Uiso 1 1 calc R
H18C H 0.3569 0.8450 0.1393 0.041 Uiso 1 1 calc R
C19 C 0.2561(2) 1.07936(11) 0.21085(4) 0.0286(3) Uani 1 1 d .
H19A H 0.3622 1.0866 0.1872 0.043 Uiso 1 1 calc R
H19B H 0.2707 1.0090 0.2244 0.043 Uiso 1 1 calc R
H19C H 0.2814 1.1346 0.2329 0.043 Uiso 1 1 calc R
C20 C 0.1300(2) 0.65152(9) 0.04738(4) 0.0241(3) Uani 1 1 d .
H20 H 0.2635 0.6924 0.0399 0.029 Uiso 1 1 calc R
C21 C 0.0155(2) 0.61753(10) 0.00544(4) 0.0328(3) Uani 1 1 d .
H21A H -0.1183 0.5800 0.0129 0.049 Uiso 1 1 calc R
H21B H 0.1097 0.5701 -0.0114 0.049 Uiso 1 1 calc R
H21C H -0.0186 0.6806 -0.0121 0.049 Uiso 1 1 calc R
C22 C 0.18729(19) 0.55889(10) 0.07813(4) 0.0237(3) Uani 1 1 d .
H22 H 0.3118 0.5806 0.0970 0.028 Uiso 1 1 calc R
C23 C 0.2404(2) 0.45445(10) 0.05631(4) 0.0244(3) Uani 1 1 d .
H23 H 0.1176 0.4327 0.0370 0.029 Uiso 1 1 calc R
C24 C 0.3044(2) 0.36082(10) 0.08570(4) 0.0263(3) Uani 1 1 d .
H24 H 0.1733 0.3184 0.0935 0.032 Uiso 1 1 calc R
C25 C 0.4457(2) 0.29744(10) 0.05361(4) 0.0291(3) Uani 1 1 d .
H25 H 0.3461 0.2593 0.0332 0.035 Uiso 1 1 calc R
C26 C 0.5536(2) 0.38471(10) 0.02777(4) 0.0300(3) Uani 1 1 d .
C27 C 0.6025(3) 0.21534(11) 0.07149(5) 0.0410(3) Uani 1 1 d .
H27A H 0.6786 0.1811 0.0471 0.061 Uiso 1 1 calc R
H27B H 0.5229 0.1615 0.0882 0.061 Uiso 1 1 calc R
H27C H 0.7073 0.2505 0.0907 0.061 Uiso 1 1 calc R
C28 C 0.4235(2) 0.39311(11) 0.12727(4) 0.0315(3) Uani 1 1 d .
H28A H 0.5537 0.4332 0.1195 0.047 Uiso 1 1 calc R
H28B H 0.4641 0.3292 0.1437 0.047 Uiso 1 1 calc R
H28C H 0.3292 0.4377 0.1454 0.047 Uiso 1 1 calc R
O1 O -0.35762(16) 1.34577(8) 0.23357(3) 0.0392(2) Uani 1 1 d .
O2 O 0.00245(15) 0.54218(7) 0.10539(3) 0.0304(2) Uani 1 1 d .
O3 O 0.43201(15) 0.47410(6) 0.02940(3) 0.0280(2) Uani 1 1 d .
O4 O 0.72042(17) 0.38233(8) 0.00759(3) 0.0423(3) Uani 1 1 d .

loop_
_atom_site_aniso_label
_atom_site_aniso_U_11
_atom_site_aniso_U_22
_atom_site_aniso_U_33
_atom_site_aniso_U_23
_atom_site_aniso_U_13
_atom_site_aniso_U_12
C1 0.0288(6) 0.0284(6) 0.0223(5) -0.0022(5) 0.0011(5) -0.0013(5)
C2 0.0326(7) 0.0285(6) 0.0248(6) -0.0039(5) -0.0043(5) 0.0005(6)
C3 0.0223(6) 0.0363(7) 0.0278(6) -0.0103(5) -0.0047(5) 0.0027(6)
C4 0.0216(6) 0.0407(7) 0.0221(5) -0.0080(5) 0.0006(5) -0.0039(6)
C5 0.0205(6) 0.0358(7) 0.0185(5) -0.0030(5) -0.0021(5) -0.0029(5)
C6 0.0335(7) 0.0381(7) 0.0210(6) 0.0012(5) 0.0055(5) -0.0036(6)
C7 0.0299(7) 0.0321(7) 0.0243(6) 0.0012(5) 0.0065(5) -0.0047(6)
C8 0.0220(6) 0.0278(6) 0.0213(5) 0.0025(5) 0.0020(5) -0.0010(5)
C9 0.0213(6) 0.0261(6) 0.0204(5) 0.0002(5) 0.0011(5) -0.0001(5)
C10 0.0219(6) 0.0277(6) 0.0221(5) -0.0004(5) 0.0023(5) 0.0004(5)
C11 0.0364(7) 0.0244(6) 0.0243(6) 0.0011(5) 0.0090(5) -0.0029(5)
C12 0.0389(7) 0.0263(6) 0.0210(5) 0.0011(5) 0.0060(5) -0.0018(5)
C13 0.0219(6) 0.0244(6) 0.0209(5) 0.0001(5) 0.0005(5) -0.0012(5)
C14 0.0192(6) 0.0271(6) 0.0230(5) 0.0023(5) 0.0002(5) -0.0013(5)
C15 0.0276(6) 0.0289(6) 0.0271(6) 0.0015(5) 0.0053(5) -0.0049(5)
C16 0.0212(6) 0.0250(6) 0.0305(6) 0.0012(5) -0.0010(5) -0.0018(5)
C17 0.0236(6) 0.0251(6) 0.0223(5) 0.0012(5) -0.0035(5) 0.0005(5)
C18 0.0212(6) 0.0308(6) 0.0309(6) -0.0075(5) 0.0006(5) -0.0025(5)
C19 0.0229(6) 0.0326(7) 0.0304(6) -0.0029(5) -0.0015(5) -0.0013(5)
C20 0.0283(6) 0.0236(6) 0.0205(5) 0.0009(5) 0.0002(5) -0.0007(5)
C21 0.0466(8) 0.0282(6) 0.0237(6) 0.0016(5) -0.0083(6) 0.0046(6)
C22 0.0239(6) 0.0267(6) 0.0203(5) 0.0012(5) 0.0007(5) -0.0018(5)
C23 0.0243(6) 0.0269(6) 0.0221(5) 0.0020(5) 0.0000(5) -0.0033(5)
C24 0.0282(6) 0.0246(6) 0.0260(6) 0.0040(5) -0.0022(5) -0.0021(5)
C25 0.0352(7) 0.0221(6) 0.0300(6) -0.0018(5) -0.0044(6) -0.0010(5)
C26 0.0370(7) 0.0253(6) 0.0277(6) -0.0075(5) 0.0020(6) -0.0004(6)
C27 0.0475(8) 0.0320(7) 0.0435(8) 0.0005(6) -0.0023(7) 0.0096(7)
C28 0.0373(7) 0.0319(7) 0.0253(6) 0.0030(5) -0.0051(5) 0.0041(6)
O1 0.0329(5) 0.0409(5) 0.0439(5) -0.0138(4) 0.0005(4) 0.0095(4)
O2 0.0325(5) 0.0257(4) 0.0328(5) 0.0066(4) 0.0101(4) 0.0025(4)
O3 0.0338(5) 0.0224(4) 0.0279(4) -0.0003(3) 0.0076(4) -0.0007(4)
O4 0.0442(6) 0.0323(5) 0.0505(6) -0.0083(4) 0.0171(5) 0.0005(5)

loop_
_atom_type_symbol
_atom_type_description
_atom_type_scat_dispersion_real
_atom_type_scat_dispersion_imag
_atom_type_scat_source
C C 0.0181 0.0091 'International Tables Vol C Tables 4.2.6.8 and 6.1.1.4'
H H 0.0000 0.0000 'International Tables Vol C Tables 4.2.6.8 and 6.1.1.4'
O O 0.0492 0.0322 'International Tables Vol C Tables 4.2.6.8 and 6.1.1.4'

loop_
_geom_angle_atom_site_label_1
_geom_angle_atom_site_label_2
_geom_angle_atom_site_label_3
_geom_angle
C2 C1 C10 125.50(12)
C2 C1 H1 117.2
C10 C1 H1 117.2
C1 C2 C3 120.46(12)
C1 C2 H2 119.8
C3 C2 H2 119.8
O1 C3 C4 122.44(12)
O1 C3 C2 121.13(12)
C4 C3 C2 116.43(11)
C5 C4 C3 123.53(11)
C5 C4 H4 118.2
C3 C4 H4 118.2
C4 C5 C6 122.27(11)
C4 C5 C10 121.95(12)
C6 C5 C10 115.78(10)
C5 C6 C7 111.43(10)
C5 C6 H6A 109.3
C7 C6 H6A 109.3
C5 C6 H6B 109.3
C7 C6 H6B 109.3
H6A C6 H6B 108.0
C8 C7 C6 112.09(10)
C8 C7 H7A 109.2
C6 C7 H7A 109.2
C8 C7 H7B 109.2
C6 C7 H7B 109.2
H7A C7 H7B 107.9
C14 C8 C7 111.96(10)
C14 C8 C9 108.05(9)
C7 C8 C9 109.83(10)
C14 C8 H8 109.0
C7 C8 H8 109.0
C9 C8 H8 109.0
C11 C9 C8 112.97(10)
C11 C9 C10 112.84(10)
C8 C9 C10 111.46(9)
C11 C9 H9 106.3
C8 C9 H9 106.3
C10 C9 H9 106.3
C1 C10 C5 112.01(10)
C1 C10 C19 105.82(10)
C5 C10 C19 108.61(9)
C1 C10 C9 110.04(9)
C5 C10 C9 108.13(10)
C19 C10 C9 112.28(10)
C12 C11 C9 112.97(10)
C12 C11 H11A 109.0
C9 C11 H11A 109.0
C12 C11 H11B 109.0
C9 C11 H11B 109.0
H11A C11 H11B 107.8
C13 C12 C11 111.65(10)
C13 C12 H12A 109.3
C11 C12 H12A 109.3
C13 C12 H12B 109.3
C11 C12 H12B 109.3
H12A C12 H12B 108.0
C12 C13 C18 109.95(10)
C12 C13 C14 107.60(10)
C18 C13 C14 111.84(9)
C12 C13 C17 113.64(9)
C18 C13 C17 112.99(10)
C14 C13 C17 100.39(9)
C8 C14 C15 120.76(10)
C8 C14 C13 113.15(10)
C15 C14 C13 103.47(9)
C8 C14 H14 106.2
C15 C14 H14 106.2
C13 C14 H14 106.2
C14 C15 C16 102.80(9)
C14 C15 H15A 111.2
C16 C15 H15A 111.2
C14 C15 H15B 111.2
C16 C15 H15B 111.2
H15A C15 H15B 109.1
O2 C16 C15 114.70(10)
O2 C16 C17 107.11(10)
C15 C16 C17 106.52(9)
O2 C16 H16 109.5
C15 C16 H16 109.5
C17 C16 H16 109.5
C20 C17 C13 120.61(10)
C20 C17 C16 104.14(9)
C13 C17 C16 105.63(9)
C20 C17 H17 108.6
C13 C17 H17 108.6
C16 C17 H17 108.6
C13 C18 H18A 109.5
C13 C18 H18B 109.5
H18A C18 H18B 109.5
C13 C18 H18C 109.5
H18A C18 H18C 109.5
H18B C18 H18C 109.5
C10 C19 H19A 109.5
C10 C19 H19B 109.5
H19A C19 H19B 109.5
C10 C19 H19C 109.5
H19A C19 H19C 109.5
H19B C19 H19C 109.5
C21 C20 C17 111.19(11)
C21 C20 C22 114.12(10)
C17 C20 C22 102.13(9)
C21 C20 H20 109.7
C17 C20 H20 109.7
C22 C20 H20 109.7
C20 C21 H21A 109.5
C20 C21 H21B 109.5
H21A C21 H21B 109.5
C20 C21 H21C 109.5
H21A C21 H21C 109.5
H21B C21 H21C 109.5
O2 C22 C23 107.70(9)
O2 C22 C20 106.36(10)
C23 C22 C20 116.05(9)
O2 C22 H22 108.8
C23 C22 H22 108.8
C20 C22 H22 108.8
O3 C23 C22 106.15(9)
O3 C23 C24 104.36(10)
C22 C23 C24 117.75(10)
O3 C23 H23 109.4
C22 C23 H23 109.4
C24 C23 H23 109.4
C28 C24 C23 114.17(10)
C28 C24 C25 113.17(11)
C23 C24 C25 99.90(9)
C28 C24 H24 109.7
C23 C24 H24 109.7
C25 C24 H24 109.7
C26 C25 C27 113.45(12)
C26 C25 C24 102.12(10)
C27 C25 C24 119.17(11)
C26 C25 H25 107.1
C27 C25 H25 107.1
C24 C25 H25 107.1
O4 C26 O3 121.17(12)
O4 C26 C25 129.13(12)
O3 C26 C25 109.70(11)
C25 C27 H27A 109.5
C25 C27 H27B 109.5
H27A C27 H27B 109.5
C25 C27 H27C 109.5
H27A C27 H27C 109.5
H27B C27 H27C 109.5
C24 C28 H28A 109.5
C24 C28 H28B 109.5
H28A C28 H28B 109.5
C24 C28 H28C 109.5
H28A C28 H28C 109.5
H28B C28 H28C 109.5
C22 O2 C16 109.76(9)
C26 O3 C23 109.40(9)

loop_
_geom_bond_atom_site_label_1
_geom_bond_atom_site_label_2
_geom_bond_distance
C1 C2 1.3292(18)
C1 C10 1.4969(17)
C1 H1 0.9500
C2 C3 1.4671(19)
C2 H2 0.9500
C3 O1 1.2341(16)
C3 C4 1.4569(19)
C4 C5 1.3356(19)
C4 H4 0.9500
C5 C6 1.4960(18)
C5 C10 1.5133(16)
C6 C7 1.5289(18)
C6 H6A 0.9900
C6 H6B 0.9900
C7 C8 1.5270(16)
C7 H7A 0.9900
C7 H7B 0.9900
C8 C14 1.5241(16)
C8 C9 1.5497(16)
C8 H8 1.0000
C9 C11 1.5441(16)
C9 C10 1.5705(16)
C9 H9 1.0000
C10 C19 1.5484(17)
C11 C12 1.5335(16)
C11 H11A 0.9900
C11 H11B 0.9900
C12 C13 1.5284(16)
C12 H12A 0.9900
C12 H12B 0.9900
C13 C18 1.5307(17)
C13 C14 1.5424(16)
C13 C17 1.5459(16)
C14 C15 1.5349(17)
C14 H14 1.0000
C15 C16 1.5377(17)
C15 H15A 0.9900
C15 H15B 0.9900
C16 O2 1.4379(15)
C16 C17 1.5515(16)
C16 H16 1.0000
C17 C20 1.5343(17)
C17 H17 1.0000
C18 H18A 0.9800
C18 H18B 0.9800
C18 H18C 0.9800
C19 H19A 0.9800
C19 H19B 0.9800
C19 H19C 0.9800
C20 C21 1.5249(16)
C20 C22 1.5366(16)
C20 H20 1.0000
C21 H21A 0.9800
C21 H21B 0.9800
C21 H21C 0.9800
C22 O2 1.4314(14)
C22 C23 1.5076(17)
C22 H22 1.0000
C23 O3 1.4650(15)
C23 C24 1.5315(16)
C23 H23 1.0000
C24 C28 1.5232(17)
C24 C25 1.5361(18)
C24 H24 1.0000
C25 C26 1.5072(18)
C25 C27 1.5184(19)
C25 H25 1.0000
C26 O4 1.2036(17)
C26 O3 1.3532(16)
C27 H27A 0.9800
C27 H27B 0.9800
C27 H27C 0.9800
C28 H28A 0.9800
C28 H28B 0.9800
C28 H28C 0.9800
